data_7153644
loop_
_publ_author_name
'Fan, Xing-Wen'
'Cheng, Ying'

_publ_section_title
;
 N-Heterocyclic carbene-catalyzed cascade reaction of
 2-aroylvinylcinnamaldehydes with 2-aroylvinylchalcones: rapid assembly of
 six contiguous stereogenic centers with high diastereoselectivity.
;
_journal_issue 1
_journal_name_full 'Organic &amp; biomolecular chemistry'
_journal_page_first 123
_journal_page_last 131
_journal_paper_doi 10.1039/c3ob41656a
_journal_volume 12
_journal_year 2014
_chemical_formula_moiety 'C43 H32 Br2 Cl2 O4'
_chemical_formula_sum 'C43 H32 Br2 Cl2 O4'
_chemical_formula_weight 843.41
_chemical_name_systematic
; 
 ? 
;
_space_group_IT_number 33
_symmetry_cell_setting orthorhombic
_symmetry_space_group_name_Hall 'P 2c -2n'
_symmetry_space_group_name_H-M 'P n a 21'
_atom_sites_solution_hydrogens geom
_atom_sites_solution_primary direct
_atom_sites_solution_secondary difmap
_audit_creation_method SHELXL-97
_cell_angle_alpha 90.00
_cell_angle_beta 90.00
_cell_angle_gamma 90.00
_cell_formula_units_Z 4
_cell_length_a 11.5778(10)
_cell_length_b 19.919(2)
_cell_length_c 15.6456(14)
_cell_measurement_reflns_used 12834
_cell_measurement_temperature 113(2)
_cell_measurement_theta_max 27.90
_cell_measurement_theta_min 1.30
_cell_volume 3608.2(6)
_computing_cell_refinement 'CrystalClear-SM Expert 2.0 r4'
_computing_data_collection 'CrystalClear-SM Expert 2.0 r4 (Rigaku, 2009)'
_computing_data_reduction 'CrystalClear-SM Expert 2.0 r4'
_computing_molecular_graphics 'CrystalStructure 4.0'
_computing_publication_material 'CrystalStructure 4.0 (Rigaku, 2009)'
_computing_structure_refinement 'SHELXL-97 (Sheldrick, 1997)'
_computing_structure_solution 'SHELXS-97 (Sheldrick, 1990)'
_diffrn_ambient_temperature 113(2)
_diffrn_detector_area_resol_mean 14.222
_diffrn_measured_fraction_theta_full 1.000
_diffrn_measured_fraction_theta_max 1.000
_diffrn_measurement_device_type 'Rigaku Saturn724 CCD'
_diffrn_measurement_method \w
_diffrn_radiation_monochromator multilayer
_diffrn_radiation_source 'rotating anode'
_diffrn_radiation_type MoK\a
_diffrn_radiation_wavelength 0.71075
_diffrn_reflns_av_R_equivalents 0.0356
_diffrn_reflns_av_sigmaI/netI 0.0660
_diffrn_reflns_limit_h_max 15
_diffrn_reflns_limit_h_min -15
_diffrn_reflns_limit_k_max 24
_diffrn_reflns_limit_k_min -26
_diffrn_reflns_limit_l_max 20
_diffrn_reflns_limit_l_min -20
_diffrn_reflns_number 35661
_diffrn_reflns_theta_full 27.88
_diffrn_reflns_theta_max 27.88
_diffrn_reflns_theta_min 1.66
_diffrn_standards_decay_% 0
_diffrn_standards_interval_count 0
_diffrn_standards_interval_time 0
_diffrn_standards_number 0
_exptl_absorpt_coefficient_mu 2.439
_exptl_absorpt_correction_T_max 0.6679
_exptl_absorpt_correction_T_min 0.6160
_exptl_absorpt_correction_type multi-scan
_exptl_absorpt_process_details CrystalClear
_exptl_crystal_colour colorless
_exptl_crystal_density_diffrn 1.553
_exptl_crystal_density_method 'not measured'
_exptl_crystal_description prism
_exptl_crystal_F_000 1704
_exptl_crystal_size_max 0.22
_exptl_crystal_size_mid 0.20
_exptl_crystal_size_min 0.18
_refine_diff_density_max 0.588
_refine_diff_density_min -0.534
_refine_diff_density_rms 0.055
_refine_ls_abs_structure_details 'Flack H D (1983), Acta Cryst. A39, 876-881'
_refine_ls_abs_structure_Flack -0.006(4)
_refine_ls_extinction_coef 0.00206(10)
_refine_ls_extinction_expression Fc^*^=kFc[1+0.001xFc^2^\l^3^/sin(2\q)]^-1/4^
_refine_ls_extinction_method SHELXL
_refine_ls_goodness_of_fit_ref 0.875
_refine_ls_hydrogen_treatment mixed
_refine_ls_matrix_type full
_refine_ls_number_parameters 461
_refine_ls_number_reflns 8612
_refine_ls_number_restraints 1
_refine_ls_restrained_S_all 0.875
_refine_ls_R_factor_all 0.0380
_refine_ls_R_factor_gt 0.0264
_refine_ls_shift/su_max 0.001
_refine_ls_shift/su_mean 0.000
_refine_ls_structure_factor_coef Fsqd
_refine_ls_weighting_details 'calc w=1/[\s^2^(Fo^2^)+(0.0192P)^2^+0.0000P] where P=(Fo^2^+2Fc^2^)/3'
_refine_ls_weighting_scheme calc
_refine_ls_wR_factor_gt 0.0508
_refine_ls_wR_factor_ref 0.0531
_reflns_number_gt 5984
_reflns_number_total 8612
_reflns_threshold_expression >2sigma(I)
_cod_data_source_file c3ob41656a.txt
_cod_data_source_block shelxl
_cod_database_code 7153644

loop_
_symmetry_equiv_pos_as_xyz
'x, y, z'
'-x+1/2, y+1/2, z+1/2'
'x+1/2, -y+1/2, z'
'-x, -y, z+1/2'

loop_
_atom_site_label
_atom_site_type_symbol
_atom_site_fract_x
_atom_site_fract_y
_atom_site_fract_z
_atom_site_U_iso_or_equiv
_atom_site_adp_type
_atom_site_occupancy
_atom_site_symmetry_multiplicity
_atom_site_calc_flag
_atom_site_refinement_flags
Br1 Br 0.43253(2) 0.672552(16) 0.692314(18) 0.04302(9) Uani 1 1 d .
Br2 Br 0.15844(2) 0.355379(13) 0.234857(16) 0.03593(8) Uani 1 1 d .
Cl1 Cl 0.82445(7) 0.35577(6) 0.47407(5) 0.0696(3) Uani 1 1 d .
Cl2 Cl 0.87156(12) 0.27297(5) 0.32686(7) 0.0995(4) Uani 1 1 d .
O1 O 0.29707(14) 1.01840(8) 0.23762(11) 0.0321(4) Uani 1 1 d .
O2 O 0.19314(14) 1.00783(8) 0.35300(10) 0.0261(4) Uani 1 1 d .
O3 O 0.66515(14) 0.76281(8) 0.30775(10) 0.0239(4) Uani 1 1 d .
O4 O 0.52373(14) 0.62331(8) 0.27342(10) 0.0267(4) Uani 1 1 d .
C1 C 0.2727(2) 0.98306(13) 0.29744(15) 0.0236(6) Uani 1 1 d .
C2 C 0.3227(2) 0.91368(12) 0.31024(14) 0.0188(5) Uani 1 1 d .
H2 H 0.2820 0.8817 0.2712 0.023 Uiso 1 1 calc R
C3 C 0.3132(2) 0.88726(12) 0.40290(15) 0.0231(6) Uani 1 1 d .
H3 H 0.2976 0.8379 0.4011 0.028 Uiso 1 1 calc R
C4 C 0.2208(2) 0.92039(13) 0.45422(16) 0.0260(6) Uani 1 1 d .
H4 H 0.2004 0.9009 0.5075 0.031 Uiso 1 1 calc R
C5 C 0.1656(2) 0.97496(13) 0.43025(15) 0.0236(6) Uani 1 1 d .
C6 C 0.4533(2) 0.91427(12) 0.28741(14) 0.0185(5) Uani 1 1 d .
H6 H 0.4716 0.9575 0.2580 0.022 Uiso 1 1 calc R
C7 C 0.5113(2) 0.91443(11) 0.37435(14) 0.0189(5) Uani 1 1 d .
C8 C 0.4339(2) 0.89851(12) 0.43890(15) 0.0208(6) Uani 1 1 d .
C9 C 0.4704(3) 0.89362(13) 0.52285(15) 0.0302(7) Uani 1 1 d .
H9 H 0.4182 0.8805 0.5666 0.036 Uiso 1 1 calc R
C10 C 0.5850(3) 0.90823(13) 0.54203(16) 0.0365(7) Uani 1 1 d .
H10 H 0.6110 0.9059 0.5996 0.044 Uiso 1 1 calc R
C11 C 0.6609(2) 0.92601(13) 0.47846(17) 0.0330(7) Uani 1 1 d .
H11 H 0.7384 0.9370 0.4926 0.040 Uiso 1 1 calc R
C12 C 0.6254(2) 0.92803(12) 0.39362(16) 0.0245(6) Uani 1 1 d .
H12 H 0.6788 0.9386 0.3495 0.029 Uiso 1 1 calc R
C13 C 0.0732(2) 1.01134(13) 0.47576(15) 0.0242(6) Uani 1 1 d .
C14 C 0.0141(2) 0.97998(13) 0.54298(16) 0.0309(6) Uani 1 1 d .
H14 H 0.0332 0.9352 0.5585 0.037 Uiso 1 1 calc R
C15 C -0.0717(2) 1.01363(17) 0.58693(17) 0.0383(8) Uani 1 1 d .
H15 H -0.1111 0.9918 0.6324 0.046 Uiso 1 1 calc R
C16 C -0.1006(2) 1.07858(17) 0.56537(18) 0.0376(8) Uani 1 1 d .
H16 H -0.1588 1.1017 0.5965 0.045 Uiso 1 1 calc R
C17 C -0.0448(2) 1.10989(15) 0.49871(17) 0.0344(7) Uani 1 1 d .
H17 H -0.0660 1.1542 0.4827 0.041 Uiso 1 1 calc R
C18 C 0.0427(2) 1.07653(14) 0.45463(16) 0.0290(6) Uani 1 1 d .
H18 H 0.0819 1.0988 0.4095 0.035 Uiso 1 1 calc R
C19 C 0.49550(18) 0.85579(11) 0.23058(16) 0.0164(4) Uani 1 1 d .
H19 H 0.5812 0.8605 0.2250 0.020 Uiso 1 1 calc R
C20 C 0.47147(19) 0.78277(12) 0.26234(13) 0.0163(5) Uani 1 1 d .
H20 H 0.3938 0.7813 0.2902 0.020 Uiso 1 1 calc R
C21 C 0.46848(19) 0.73980(11) 0.17947(13) 0.0175(5) Uani 1 1 d .
H21 H 0.5488 0.7246 0.1662 0.021 Uiso 1 1 calc R
C22 C 0.43165(19) 0.79023(12) 0.11249(14) 0.0174(5) Uani 1 1 d .
C23 C 0.44634(19) 0.85573(12) 0.14106(14) 0.0172(5) Uani 1 1 d .
C24 C 0.4205(2) 0.90960(12) 0.08888(15) 0.0212(6) Uani 1 1 d .
H24 H 0.4319 0.9542 0.1086 0.025 Uiso 1 1 calc R
C25 C 0.3777(2) 0.89793(13) 0.00718(15) 0.0259(6) Uani 1 1 d .
H25 H 0.3596 0.9346 -0.0292 0.031 Uiso 1 1 calc R
C26 C 0.3616(2) 0.83256(14) -0.02112(15) 0.0266(6) Uani 1 1 d .
H26 H 0.3313 0.8248 -0.0767 0.032 Uiso 1 1 calc R
C27 C 0.3893(2) 0.77816(13) 0.03090(15) 0.0259(6) Uani 1 1 d .
H27 H 0.3795 0.7335 0.0109 0.031 Uiso 1 1 calc R
C28 C 0.5627(2) 0.75962(12) 0.32632(14) 0.0178(5) Uani 1 1 d .
C29 C 0.5275(2) 0.73737(12) 0.41444(14) 0.0178(5) Uani 1 1 d .
C30 C 0.4192(2) 0.71176(12) 0.43359(15) 0.0211(6) Uani 1 1 d .
H30 H 0.3630 0.7075 0.3897 0.025 Uiso 1 1 calc R
C31 C 0.3922(2) 0.69242(13) 0.51591(15) 0.0241(6) Uani 1 1 d .
H31 H 0.3182 0.6745 0.5288 0.029 Uiso 1 1 calc R
C32 C 0.4744(2) 0.69945(13) 0.57934(14) 0.0263(6) Uani 1 1 d .
C33 C 0.5822(2) 0.72501(13) 0.56283(16) 0.0274(6) Uani 1 1 d .
H33 H 0.6373 0.7305 0.6073 0.033 Uiso 1 1 calc R
C34 C 0.6081(2) 0.74250(12) 0.47992(14) 0.0212(5) Uani 1 1 d .
H34 H 0.6833 0.7586 0.4671 0.025 Uiso 1 1 calc R
C35 C 0.39014(19) 0.67901(11) 0.18187(14) 0.0184(5) Uani 1 1 d .
H35A H 0.3148 0.6928 0.2060 0.022 Uiso 1 1 calc R
H35B H 0.3763 0.6640 0.1224 0.022 Uiso 1 1 calc R
C36 C 0.43440(19) 0.62009(11) 0.23262(15) 0.0189(5) Uani 1 1 d .
C37 C 0.36414(18) 0.55680(11) 0.23174(15) 0.0189(5) Uani 1 1 d .
C38 C 0.3950(2) 0.50513(13) 0.28664(15) 0.0245(6) Uani 1 1 d .
H38 H 0.4589 0.5109 0.3240 0.029 Uiso 1 1 calc R
C39 C 0.3341(2) 0.44515(12) 0.28798(14) 0.0247(6) Uani 1 1 d .
H39 H 0.3559 0.4099 0.3255 0.030 Uiso 1 1 calc R
C40 C 0.2413(2) 0.43779(11) 0.23371(16) 0.0230(5) Uani 1 1 d .
C41 C 0.2075(2) 0.48839(12) 0.17737(14) 0.0205(5) Uani 1 1 d .
H41 H 0.1438 0.4822 0.1400 0.025 Uiso 1 1 calc R
C42 C 0.2692(2) 0.54769(12) 0.17739(14) 0.0225(6) Uani 1 1 d .
H42 H 0.2470 0.5829 0.1399 0.027 Uiso 1 1 calc R
C43 C 0.8707(3) 0.35319(15) 0.36814(19) 0.0465(8) Uani 1 1 d .
H43A H 0.8192 0.3817 0.3330 0.056 Uiso 1 1 calc R
H43B H 0.9496 0.3721 0.3645 0.056 Uiso 1 1 calc R

loop_
_atom_site_aniso_label
_atom_site_aniso_U_11
_atom_site_aniso_U_22
_atom_site_aniso_U_33
_atom_site_aniso_U_23
_atom_site_aniso_U_13
_atom_site_aniso_U_12
Br1 0.05037(19) 0.0563(2) 0.02236(12) 0.01366(15) 0.00401(14) 0.00868(16)
Br2 0.05416(18) 0.02819(14) 0.02545(12) 0.00799(14) -0.01075(14) -0.01672(13)
Cl1 0.0345(5) 0.1259(10) 0.0486(5) -0.0138(5) 0.0018(4) 0.0097(5)
Cl2 0.1732(13) 0.0466(6) 0.0786(7) -0.0164(6) -0.0193(8) -0.0092(7)
O1 0.0422(11) 0.0309(10) 0.0231(8) 0.0065(9) 0.0080(9) 0.0117(8)
O2 0.0262(10) 0.0273(11) 0.0248(9) -0.0021(8) 0.0073(7) 0.0056(8)
O3 0.0167(9) 0.0287(10) 0.0262(9) 0.0004(8) 0.0017(7) 0.0000(8)
O4 0.0252(11) 0.0241(10) 0.0308(10) 0.0004(8) -0.0091(8) -0.0021(8)
C1 0.0196(14) 0.0291(15) 0.0223(12) -0.0077(12) -0.0022(11) 0.0017(12)
C2 0.0198(14) 0.0174(13) 0.0192(11) -0.0040(10) 0.0026(10) -0.0014(10)
C3 0.0303(16) 0.0154(14) 0.0236(13) -0.0018(11) 0.0056(11) 0.0014(11)
C4 0.0279(16) 0.0266(15) 0.0234(13) -0.0031(12) 0.0072(11) -0.0066(13)
C5 0.0227(14) 0.0236(15) 0.0244(13) -0.0063(11) 0.0014(11) -0.0071(12)
C6 0.0212(14) 0.0138(12) 0.0203(12) -0.0020(10) 0.0000(10) -0.0010(10)
C7 0.0249(15) 0.0123(12) 0.0195(12) -0.0023(10) -0.0028(11) 0.0021(11)
C8 0.0289(15) 0.0141(13) 0.0194(12) -0.0036(10) 0.0051(11) 0.0067(11)
C9 0.0487(19) 0.0231(15) 0.0187(12) -0.0025(11) 0.0020(12) 0.0161(13)
C10 0.067(2) 0.0210(15) 0.0213(13) -0.0077(12) -0.0155(15) 0.0156(14)
C11 0.0375(18) 0.0197(15) 0.0418(16) -0.0093(13) -0.0174(14) 0.0083(13)
C12 0.0250(15) 0.0161(13) 0.0324(14) -0.0039(11) -0.0033(11) 0.0017(11)
C13 0.0184(13) 0.0312(16) 0.0231(12) -0.0147(12) -0.0058(10) 0.0012(12)
C14 0.0242(15) 0.0370(17) 0.0314(14) -0.0108(13) 0.0033(12) -0.0067(13)
C15 0.0203(15) 0.065(2) 0.0295(15) -0.0177(15) 0.0022(12) -0.0070(15)
C16 0.0153(15) 0.061(2) 0.0368(16) -0.0297(16) -0.0020(13) 0.0037(15)
C17 0.0220(16) 0.0391(18) 0.0422(17) -0.0187(14) -0.0097(13) 0.0053(13)
C18 0.0205(15) 0.0359(18) 0.0306(14) -0.0125(13) -0.0039(11) -0.0002(13)
C19 0.0135(11) 0.0190(11) 0.0166(10) -0.0011(11) 0.0037(11) -0.0016(10)
C20 0.0129(12) 0.0200(13) 0.0160(11) -0.0007(10) 0.0024(9) 0.0008(10)
C21 0.0195(13) 0.0168(13) 0.0161(12) -0.0001(10) 0.0027(10) 0.0000(10)
C22 0.0156(13) 0.0204(14) 0.0161(11) -0.0007(10) 0.0058(10) 0.0010(11)
C23 0.0150(12) 0.0197(13) 0.0170(11) -0.0019(10) 0.0049(9) 0.0011(10)
C24 0.0272(15) 0.0154(14) 0.0211(13) -0.0001(11) 0.0016(11) -0.0027(11)
C25 0.0306(15) 0.0250(16) 0.0222(13) 0.0048(11) 0.0010(11) 0.0034(12)
C26 0.0307(16) 0.0342(16) 0.0150(11) -0.0016(11) -0.0015(10) 0.0022(12)
C27 0.0319(15) 0.0253(15) 0.0205(12) -0.0037(12) 0.0040(11) 0.0019(12)
C28 0.0197(14) 0.0125(12) 0.0212(12) -0.0040(10) -0.0010(10) -0.0023(11)
C29 0.0195(13) 0.0139(13) 0.0200(12) -0.0001(10) -0.0011(10) 0.0039(11)
C30 0.0202(15) 0.0229(14) 0.0203(12) 0.0043(11) -0.0033(10) 0.0025(11)
C31 0.0204(14) 0.0249(15) 0.0271(13) 0.0060(11) 0.0012(11) 0.0004(11)
C32 0.0365(17) 0.0252(15) 0.0172(12) 0.0063(11) 0.0039(11) 0.0087(13)
C33 0.0299(16) 0.0287(16) 0.0237(12) -0.0016(12) -0.0042(11) 0.0071(13)
C34 0.0179(13) 0.0231(14) 0.0225(12) -0.0014(11) -0.0011(10) 0.0026(11)
C35 0.0182(12) 0.0194(13) 0.0177(12) -0.0018(11) 0.0010(10) -0.0002(10)
C36 0.0205(13) 0.0192(12) 0.0170(10) -0.0021(11) 0.0060(12) 0.0030(9)
C37 0.0191(13) 0.0186(12) 0.0190(11) -0.0023(12) 0.0006(11) 0.0041(9)
C38 0.0270(14) 0.0229(14) 0.0238(13) 0.0021(11) -0.0057(11) -0.0004(12)
C39 0.0311(15) 0.0205(14) 0.0225(12) 0.0039(10) -0.0013(11) 0.0003(12)
C40 0.0319(14) 0.0189(12) 0.0183(10) -0.0009(12) 0.0025(12) -0.0046(10)
C41 0.0209(13) 0.0246(14) 0.0160(12) -0.0021(10) -0.0052(10) -0.0015(11)
C42 0.0279(15) 0.0199(13) 0.0197(13) 0.0011(11) 0.0006(10) 0.0062(11)
C43 0.050(2) 0.044(2) 0.0461(18) -0.0007(15) 0.0034(15) 0.0042(16)

loop_
_atom_type_symbol
_atom_type_description
_atom_type_scat_dispersion_real
_atom_type_scat_dispersion_imag
_atom_type_scat_source
C C 0.0033 0.0016 'International Tables Vol C Tables 4.2.6.8 and 6.1.1.4'
H H 0.0000 0.0000 'International Tables Vol C Tables 4.2.6.8 and 6.1.1.4'
O O 0.0106 0.0060 'International Tables Vol C Tables 4.2.6.8 and 6.1.1.4'
Cl Cl 0.1484 0.1585 'International Tables Vol C Tables 4.2.6.8 and 6.1.1.4'
Br Br -0.2901 2.4595 'International Tables Vol C Tables 4.2.6.8 and 6.1.1.4'

loop_
_geom_angle_atom_site_label_1
_geom_angle_atom_site_label_2
_geom_angle_atom_site_label_3
_geom_angle
C1 O2 C5 122.2(2)
O1 C1 O2 116.3(2)
O1 C1 C2 123.2(2)
O2 C1 C2 120.4(2)
C1 C2 C3 114.11(19)
C1 C2 C6 109.56(19)
C3 C2 C6 106.66(19)
C1 C2 H2 108.8
C3 C2 H2 108.8
C6 C2 H2 108.8
C4 C3 C8 113.2(2)
C4 C3 C2 113.9(2)
C8 C3 C2 103.40(19)
C4 C3 H3 108.7
C8 C3 H3 108.7
C2 C3 H3 108.7
C5 C4 C3 124.1(2)
C5 C4 H4 118.0
C3 C4 H4 118.0
C4 C5 O2 121.2(2)
C4 C5 C13 128.3(2)
O2 C5 C13 110.4(2)
C7 C6 C19 112.20(19)
C7 C6 C2 102.99(18)
C19 C6 C2 115.72(19)
C7 C6 H6 108.5
C19 C6 H6 108.5
C2 C6 H6 108.5
C12 C7 C8 120.3(2)
C12 C7 C6 128.3(2)
C8 C7 C6 111.5(2)
C9 C8 C7 120.6(2)
C9 C8 C3 128.4(2)
C7 C8 C3 110.9(2)
C8 C9 C10 118.8(3)
C8 C9 H9 120.6
C10 C9 H9 120.6
C11 C10 C9 120.5(2)
C11 C10 H10 119.7
C9 C10 H10 119.7
C10 C11 C12 120.6(3)
C10 C11 H11 119.7
C12 C11 H11 119.7
C7 C12 C11 119.1(2)
C7 C12 H12 120.5
C11 C12 H12 120.5
C18 C13 C14 118.2(2)
C18 C13 C5 122.0(2)
C14 C13 C5 119.8(2)
C15 C14 C13 120.5(3)
C15 C14 H14 119.7
C13 C14 H14 119.7
C16 C15 C14 120.5(3)
C16 C15 H15 119.7
C14 C15 H15 119.7
C17 C16 C15 119.8(3)
C17 C16 H16 120.1
C15 C16 H16 120.1
C16 C17 C18 120.0(3)
C16 C17 H17 120.0
C18 C17 H17 120.0
C13 C18 C17 121.0(3)
C13 C18 H18 119.5
C17 C18 H18 119.5
C23 C19 C6 114.52(19)
C23 C19 C20 103.11(19)
C6 C19 C20 117.6(2)
C23 C19 H19 107.0
C6 C19 H19 107.0
C20 C19 H19 107.0
C28 C20 C21 113.34(18)
C28 C20 C19 111.52(19)
C21 C20 C19 104.56(18)
C28 C20 H20 109.1
C21 C20 H20 109.1
C19 C20 H20 109.1
C22 C21 C35 112.30(19)
C22 C21 C20 102.61(17)
C35 C21 C20 115.68(18)
C22 C21 H21 108.6
C35 C21 H21 108.6
C20 C21 H21 108.6
C27 C22 C23 120.1(2)
C27 C22 C21 128.4(2)
C23 C22 C21 111.47(19)
C24 C23 C22 120.8(2)
C24 C23 C19 128.9(2)
C22 C23 C19 110.2(2)
C23 C24 C25 119.4(2)
C23 C24 H24 120.3
C25 C24 H24 120.3
C26 C25 C24 119.9(2)
C26 C25 H25 120.1
C24 C25 H25 120.1
C25 C26 C27 120.8(2)
C25 C26 H26 119.6
C27 C26 H26 119.6
C22 C27 C26 118.9(2)
C22 C27 H27 120.5
C26 C27 H27 120.5
O3 C28 C29 119.7(2)
O3 C28 C20 120.0(2)
C29 C28 C20 120.2(2)
C30 C29 C34 118.4(2)
C30 C29 C28 123.5(2)
C34 C29 C28 118.2(2)
C31 C30 C29 120.6(2)
C31 C30 H30 119.7
C29 C30 H30 119.7
C30 C31 C32 119.1(2)
C30 C31 H31 120.4
C32 C31 H31 120.4
C33 C32 C31 121.9(2)
C33 C32 Br1 120.63(19)
C31 C32 Br1 117.46(19)
C32 C33 C34 118.0(2)
C32 C33 H33 121.0
C34 C33 H33 121.0
C33 C34 C29 122.0(2)
C33 C34 H34 119.0
C29 C34 H34 119.0
C36 C35 C21 115.62(18)
C36 C35 H35A 108.4
C21 C35 H35A 108.4
C36 C35 H35B 108.4
C21 C35 H35B 108.4
H35A C35 H35B 107.4
O4 C36 C37 120.7(2)
O4 C36 C35 121.6(2)
C37 C36 C35 117.73(19)
C38 C37 C42 118.8(2)
C38 C37 C36 118.6(2)
C42 C37 C36 122.6(2)
C37 C38 C39 121.2(2)
C37 C38 H38 119.4
C39 C38 H38 119.4
C40 C39 C38 118.6(2)
C40 C39 H39 120.7
C38 C39 H39 120.7
C39 C40 C41 122.1(2)
C39 C40 Br2 118.66(18)
C41 C40 Br2 119.25(18)
C42 C41 C40 118.2(2)
C42 C41 H41 120.9
C40 C41 H41 120.9
C41 C42 C37 121.1(2)
C41 C42 H42 119.4
C37 C42 H42 119.4
Cl2 C43 Cl1 112.68(18)
Cl2 C43 H43A 109.1
Cl1 C43 H43A 109.1
Cl2 C43 H43B 109.1
Cl1 C43 H43B 109.1
H43A C43 H43B 107.8

loop_
_geom_bond_atom_site_label_1
_geom_bond_atom_site_label_2
_geom_bond_distance
Br1 C32 1.910(2)
Br2 C40 1.901(2)
Cl1 C43 1.742(3)
Cl2 C43 1.724(3)
O1 C1 1.205(3)
O2 C1 1.359(3)
O2 C5 1.411(3)
O3 C28 1.223(3)
O4 C36 1.217(3)
C1 C2 1.511(3)
C2 C3 1.546(3)
C2 C6 1.555(3)
C2 H2 1.0000
C3 C4 1.492(3)
C3 C8 1.523(3)
C3 H3 1.0000
C4 C5 1.315(3)
C4 H4 0.9500
C5 C13 1.475(3)
C6 C7 1.517(3)
C6 C19 1.545(3)
C6 H6 1.0000
C7 C12 1.381(3)
C7 C8 1.387(3)
C8 C9 1.383(3)
C9 C10 1.391(4)
C9 H9 0.9500
C10 C11 1.374(4)
C10 H10 0.9500
C11 C12 1.390(3)
C11 H11 0.9500
C12 H12 0.9500
C13 C18 1.386(3)
C13 C14 1.402(3)
C14 C15 1.382(3)
C14 H14 0.9500
C15 C16 1.378(4)
C15 H15 0.9500
C16 C17 1.376(4)
C16 H16 0.9500
C17 C18 1.394(3)
C17 H17 0.9500
C18 H18 0.9500
C19 C23 1.512(3)
C19 C20 1.562(3)
C19 H19 1.0000
C20 C28 1.526(3)
C20 C21 1.554(3)
C20 H20 1.0000
C21 C22 1.513(3)
C21 C35 1.513(3)
C21 H21 1.0000
C22 C27 1.388(3)
C22 C23 1.389(3)
C23 C24 1.381(3)
C24 C25 1.390(3)
C24 H24 0.9500
C25 C26 1.388(3)
C25 H25 0.9500
C26 C27 1.393(3)
C26 H26 0.9500
C27 H27 0.9500
C28 C29 1.504(3)
C29 C30 1.387(3)
C29 C34 1.389(3)
C30 C31 1.380(3)
C30 H30 0.9500
C31 C32 1.382(3)
C31 H31 0.9500
C32 C33 1.372(3)
C33 C34 1.376(3)
C33 H33 0.9500
C34 H34 0.9500
C35 C36 1.507(3)
C35 H35A 0.9900
C35 H35B 0.9900
C36 C37 1.500(3)
C37 C38 1.387(3)
C37 C42 1.401(3)
C38 C39 1.388(3)
C38 H38 0.9500
C39 C40 1.377(3)
C39 H39 0.9500
C40 C41 1.395(3)
C41 C42 1.381(3)
C41 H41 0.9500
C42 H42 0.9500
C43 H43A 0.9900
C43 H43B 0.9900

loop_
_geom_torsion_atom_site_label_1
_geom_torsion_atom_site_label_2
_geom_torsion_atom_site_label_3
_geom_torsion_atom_site_label_4
_geom_torsion
C5 O2 C1 O1 -173.3(2)
C5 O2 C1 C2 9.0(3)
O1 C1 C2 C3 160.6(2)
O2 C1 C2 C3 -21.8(3)
O1 C1 C2 C6 41.1(3)
O2 C1 C2 C6 -141.3(2)
C1 C2 C3 C4 22.2(3)
C6 C2 C3 C4 143.3(2)
C1 C2 C3 C8 -101.1(2)
C6 C2 C3 C8 20.0(2)
C8 C3 C4 C5 105.9(3)
C2 C3 C4 C5 -11.9(4)
C3 C4 C5 O2 -1.7(4)
C3 C4 C5 C13 179.8(2)
C1 O2 C5 C4 3.7(3)
C1 O2 C5 C13 -177.5(2)
C1 C2 C6 C7 103.3(2)
C3 C2 C6 C7 -20.7(2)
C1 C2 C6 C19 -133.9(2)
C3 C2 C6 C19 102.1(2)
C19 C6 C7 C12 68.8(3)
C2 C6 C7 C12 -166.0(2)
C19 C6 C7 C8 -111.3(2)
C2 C6 C7 C8 13.8(3)
C12 C7 C8 C9 -2.4(4)
C6 C7 C8 C9 177.7(2)
C12 C7 C8 C3 178.6(2)
C6 C7 C8 C3 -1.3(3)
C4 C3 C8 C9 45.4(4)
C2 C3 C8 C9 169.1(2)
C4 C3 C8 C7 -135.6(2)
C2 C3 C8 C7 -11.9(3)
C7 C8 C9 C10 3.2(4)
C3 C8 C9 C10 -178.0(2)
C8 C9 C10 C11 -1.2(4)
C9 C10 C11 C12 -1.7(4)
C8 C7 C12 C11 -0.5(3)
C6 C7 C12 C11 179.4(2)
C10 C11 C12 C7 2.5(4)
C4 C5 C13 C18 163.5(3)
O2 C5 C13 C18 -15.2(3)
C4 C5 C13 C14 -16.1(4)
O2 C5 C13 C14 165.2(2)
C18 C13 C14 C15 -0.3(4)
C5 C13 C14 C15 179.2(2)
C13 C14 C15 C16 0.0(4)
C14 C15 C16 C17 1.0(4)
C15 C16 C17 C18 -1.7(4)
C14 C13 C18 C17 -0.3(3)
C5 C13 C18 C17 -179.9(2)
C16 C17 C18 C13 1.3(4)
C7 C6 C19 C23 -176.24(19)
C2 C6 C19 C23 66.0(3)
C7 C6 C19 C20 62.5(3)
C2 C6 C19 C20 -55.3(3)
C23 C19 C20 C28 149.99(18)
C6 C19 C20 C28 -83.0(2)
C23 C19 C20 C21 27.1(2)
C6 C19 C20 C21 154.18(19)
C28 C20 C21 C22 -148.42(19)
C19 C20 C21 C22 -26.8(2)
C28 C20 C21 C35 89.0(2)
C19 C20 C21 C35 -149.39(19)
C35 C21 C22 C27 -39.0(3)
C20 C21 C22 C27 -163.9(2)
C35 C21 C22 C23 141.9(2)
C20 C21 C22 C23 17.0(2)
C27 C22 C23 C24 -0.7(3)
C21 C22 C23 C24 178.4(2)
C27 C22 C23 C19 -178.8(2)
C21 C22 C23 C19 0.3(3)
C6 C19 C23 C24 35.7(3)
C20 C19 C23 C24 164.6(2)
C6 C19 C23 C22 -146.4(2)
C20 C19 C23 C22 -17.5(2)
C22 C23 C24 C25 0.9(4)
C19 C23 C24 C25 178.6(2)
C23 C24 C25 C26 -0.1(4)
C24 C25 C26 C27 -0.9(4)
C23 C22 C27 C26 -0.3(3)
C21 C22 C27 C26 -179.3(2)
C25 C26 C27 C22 1.1(4)
C21 C20 C28 O3 64.2(3)
C19 C20 C28 O3 -53.5(3)
C21 C20 C28 C29 -120.0(2)
C19 C20 C28 C29 122.3(2)
O3 C28 C29 C30 -158.6(2)
C20 C28 C29 C30 25.7(3)
O3 C28 C29 C34 21.1(3)
C20 C28 C29 C34 -154.6(2)
C34 C29 C30 C31 0.5(4)
C28 C29 C30 C31 -179.8(2)
C29 C30 C31 C32 0.5(4)
C30 C31 C32 C33 -0.1(4)
C30 C31 C32 Br1 179.57(19)
C31 C32 C33 C34 -1.4(4)
Br1 C32 C33 C34 178.95(18)
C32 C33 C34 C29 2.5(4)
C30 C29 C34 C33 -2.1(4)
C28 C29 C34 C33 178.2(2)
C22 C21 C35 C36 167.33(19)
C20 C21 C35 C36 -75.3(2)
C21 C35 C36 O4 4.7(3)
C21 C35 C36 C37 -175.61(19)
O4 C36 C37 C38 8.1(3)
C35 C36 C37 C38 -171.7(2)
O4 C36 C37 C42 -171.5(2)
C35 C36 C37 C42 8.7(3)
C42 C37 C38 C39 0.3(4)
C36 C37 C38 C39 -179.3(2)
C37 C38 C39 C40 -0.3(4)
C38 C39 C40 C41 0.5(4)
C38 C39 C40 Br2 179.52(18)
C39 C40 C41 C42 -0.7(4)
Br2 C40 C41 C42 -179.72(17)
C40 C41 C42 C37 0.7(3)
C38 C37 C42 C41 -0.6(3)
C36 C37 C42 C41 179.0(2)
